data_4079937
loop_
_publ_author_name
'Dumke, A. Carolin'
'Pape, Tania'
'K\"osters, Jutta'
'Feldmann, Kai-Oliver'
'Schulte to Brinke, Christian'
'Hahn, F. Ekkehardt'

_publ_section_title
;
 Metal-Template-Controlled Stabilization of \b-Functionalized Isocyanides
;
_journal_issue 1
_journal_name_full Organometallics
_journal_page_first 289
_journal_paper_doi 10.1021/om301067v
_journal_volume 32
_journal_year 2013
_chemical_formula_moiety 'C36 H28 N2 O5 P2 W, C4 H10 O'
_chemical_formula_sum 'C40 H38 N2 O6 P2 W'
_chemical_formula_weight 888.51
_chemical_name_systematic
;
 ?
;
_space_group_IT_number 2
_symmetry_cell_setting triclinic
_symmetry_space_group_name_Hall '-P 1'
_symmetry_space_group_name_H-M 'P -1'
_atom_sites_solution_hydrogens geom
_atom_sites_solution_primary direct
_atom_sites_solution_secondary difmap
_audit_creation_method SHELXL-97
_cell_angle_alpha 100.1480(10)
_cell_angle_beta 100.6710(10)
_cell_angle_gamma 103.8310(10)
_cell_formula_units_Z 2
_cell_length_a 11.9808(10)
_cell_length_b 12.1509(10)
_cell_length_c 13.7515(11)
_cell_measurement_reflns_used 900
_cell_measurement_temperature 153(2)
_cell_measurement_theta_max 22.5
_cell_measurement_theta_min 1
_cell_volume 1858.6(3)
_computing_cell_refinement 'APEX2(Bruker AXS, 2007)'
_computing_data_collection 'APEX2(Bruker AXS, 2007)'
_computing_data_reduction 'SAINT,SADABS (Bruker AXS, 2007 )'
_computing_molecular_graphics
;
ORTEP3,L.J. Farrugia, J. Appl. Cryst. (1997) 30, 565
;
_computing_structure_refinement
;
SHELXL-97, G. M. Sheldrick, Acta Cryst. (2008) A64, 112-122
;
_computing_structure_solution
;
SHELXS-97 , G. M. Sheldrick, Acta Cryst. (2008) A64, 112-122
;
_diffrn_ambient_temperature 153(1)
_diffrn_detector_area_resol_mean 80
_diffrn_measured_fraction_theta_full 1.000
_diffrn_measured_fraction_theta_max 0.999
_diffrn_measurement_device_type 'CCD area detector'
_diffrn_measurement_method 'Omega and Phi scans'
_diffrn_radiation_monochromator graphite
_diffrn_radiation_source 'rotating anode'
_diffrn_radiation_type MoK\a
_diffrn_radiation_wavelength 0.71073
_diffrn_reflns_av_R_equivalents 0.0298
_diffrn_reflns_av_sigmaI/netI 0.0442
_diffrn_reflns_limit_h_max 15
_diffrn_reflns_limit_h_min -15
_diffrn_reflns_limit_k_max 15
_diffrn_reflns_limit_k_min -15
_diffrn_reflns_limit_l_max 18
_diffrn_reflns_limit_l_min -18
_diffrn_reflns_number 19135
_diffrn_reflns_theta_full 25.00
_diffrn_reflns_theta_max 27.88
_diffrn_reflns_theta_min 1.55
_exptl_absorpt_coefficient_mu 3.243
_exptl_absorpt_correction_T_max 0.9380
_exptl_absorpt_correction_T_min 0.8547
_exptl_absorpt_correction_type multi-scan
_exptl_absorpt_process_details
; 
 Corrections were done with the SADABS program, utilizing the none merged
 raw data obtained from the integration process. Integration and final cell
 refinement were done with SAINT.

 SADABS reports ratio of Tmin/Tmax =   0.697314

;
_exptl_crystal_colour brown
_exptl_crystal_density_diffrn 1.588
_exptl_crystal_density_method 'not measured'
_exptl_crystal_description block
_exptl_crystal_F_000 888
_exptl_crystal_size_max 0.05
_exptl_crystal_size_mid 0.03
_exptl_crystal_size_min 0.02
_refine_diff_density_max 1.026
_refine_diff_density_min -0.930
_refine_diff_density_rms 0.102
_refine_ls_extinction_method none
_refine_ls_goodness_of_fit_ref 1.014
_refine_ls_hydrogen_treatment noref
_refine_ls_matrix_type full
_refine_ls_number_parameters 460
_refine_ls_number_reflns 8836
_refine_ls_number_restraints 8
_refine_ls_restrained_S_all 1.017
_refine_ls_R_factor_all 0.0355
_refine_ls_R_factor_gt 0.0281
_refine_ls_shift/su_max 0.002
_refine_ls_shift/su_mean 0.000
_refine_ls_structure_factor_coef Fsqd
_refine_ls_weighting_details 'calc w=1/[\s^2^(Fo^2^)+(0.0301P)^2^+0.0457P] where P=(Fo^2^+2Fc^2^)/3'
_refine_ls_weighting_scheme calc
_refine_ls_wR_factor_gt 0.0591
_refine_ls_wR_factor_ref 0.0615
_reflns_number_gt 7775
_reflns_number_total 8836
_reflns_threshold_expression >2sigma(I)
_cod_data_source_file om301067v_si_001.cif
_cod_data_source_block complex-[15]xEt2O
_cod_database_code 4079937

loop_
_symmetry_equiv_pos_as_xyz
'x, y, z'
'-x, -y, -z'

loop_
_atom_site_label
_atom_site_type_symbol
_atom_site_fract_x
_atom_site_fract_y
_atom_site_fract_z
_atom_site_U_iso_or_equiv
_atom_site_adp_type
_atom_site_occupancy
_atom_site_symmetry_multiplicity
_atom_site_calc_flag
_atom_site_refinement_flags
_atom_site_disorder_assembly
_atom_site_disorder_group
W1 W 0.918409(10) 0.708629(10) 0.708718(9) 0.01910(4) Uani 1 1 d . . .
P1 P 0.74606(7) 0.78684(7) 0.66692(6) 0.02049(16) Uani 1 1 d . . .
P2 P 0.75543(7) 0.52657(7) 0.68102(6) 0.02098(16) Uani 1 1 d . . .
N1 N 0.9168(2) 0.6806(2) 0.4690(2) 0.0274(6) Uani 1 1 d . . .
C31 C 0.7380(3) 0.4819(3) 0.7987(2) 0.0243(7) Uani 1 1 d . . .
C25 C 0.7392(3) 0.3873(3) 0.5936(2) 0.0228(6) Uani 1 1 d . . .
C11 C 0.7261(3) 0.8229(3) 0.5425(2) 0.0238(6) Uani 1 1 d . . .
C1 C 0.9195(3) 0.6871(3) 0.5555(2) 0.0231(6) Uani 1 1 d . . .
O5 O 1.0974(2) 0.9579(2) 0.7569(2) 0.0525(8) Uani 1 1 d . . .
O3 O 1.1189(2) 0.5851(2) 0.7550(2) 0.0494(7) Uani 1 1 d . . .
C8 C 1.0446(3) 0.6294(3) 0.7361(3) 0.0310(7) Uani 1 1 d . . .
C9 C 0.9197(3) 0.7370(3) 0.8566(3) 0.0318(8) Uani 1 1 d . . .
O1 O 0.7086(2) 0.5421(2) 0.3577(2) 0.0465(7) Uani 1 1 d . . .
C17 C 0.7281(3) 0.9168(3) 0.7456(2) 0.0246(7) Uani 1 1 d . . .
C7 C 0.8417(3) 0.6510(3) 0.2841(2) 0.0261(7) Uani 1 1 d . . .
O2 O 0.6504(2) 0.5464(3) 0.2011(2) 0.0575(8) Uani 1 1 d . . .
C10 C 1.0329(3) 0.8650(3) 0.7379(2) 0.0301(7) Uani 1 1 d . . .
C4 C 1.0571(3) 0.7943(3) 0.2792(3) 0.0365(8) Uani 1 1 d . . .
H4 H 1.1310 0.8436 0.2774 0.044 Uiso 1 1 calc R . .
C6 C 0.8623(3) 0.6750(3) 0.1927(2) 0.0330(8) Uani 1 1 d . . .
H6 H 0.8023 0.6418 0.1316 0.040 Uiso 1 1 calc R . .
C2 C 0.9304(3) 0.6982(3) 0.3745(2) 0.0237(6) Uani 1 1 d . . .
N2 N 0.7267(3) 0.5747(3) 0.2814(2) 0.0354(7) Uani 1 1 d . . .
C3 C 1.0374(3) 0.7702(3) 0.3697(3) 0.0301(7) Uani 1 1 d . . .
H3 H 1.0983 0.8036 0.4301 0.036 Uiso 1 1 calc R . .
C24 C 0.6140(3) 0.5523(3) 0.6238(2) 0.0248(7) Uani 1 1 d . . .
H24A H 0.6037 0.5387 0.5491 0.030 Uiso 1 1 calc R . .
H24B H 0.5477 0.4957 0.6376 0.030 Uiso 1 1 calc R . .
C23 C 0.6089(3) 0.6765(3) 0.6655(3) 0.0253(7) Uani 1 1 d . . .
H23A H 0.5972 0.6836 0.7355 0.030 Uiso 1 1 calc R . .
H23B H 0.5404 0.6914 0.6229 0.030 Uiso 1 1 calc R . .
C30 C 0.6786(3) 0.2807(3) 0.6087(3) 0.0301(7) Uani 1 1 d . . .
H30 H 0.6547 0.2780 0.6706 0.036 Uiso 1 1 calc R . .
C16 C 0.8170(3) 0.9110(3) 0.5286(2) 0.0285(7) Uani 1 1 d . . .
H16 H 0.8822 0.9522 0.5842 0.034 Uiso 1 1 calc R . .
O4 O 0.9237(3) 0.7537(2) 0.94304(19) 0.0548(8) Uani 1 1 d . . .
C22 C 0.8053(3) 0.9727(3) 0.8394(3) 0.0327(8) Uani 1 1 d . . .
H22 H 0.8718 0.9465 0.8626 0.039 Uiso 1 1 calc R . .
C36 C 0.6393(3) 0.4795(3) 0.8383(3) 0.0335(8) Uani 1 1 d . . .
H36 H 0.5738 0.4988 0.8020 0.040 Uiso 1 1 calc R . .
C12 C 0.6309(3) 0.7646(3) 0.4603(2) 0.0302(7) Uani 1 1 d . . .
H12 H 0.5676 0.7054 0.4683 0.036 Uiso 1 1 calc R . .
C15 C 0.8132(3) 0.9389(3) 0.4352(3) 0.0330(8) Uani 1 1 d . . .
H15 H 0.8755 0.9990 0.4269 0.040 Uiso 1 1 calc R . .
C14 C 0.7189(3) 0.8796(3) 0.3536(3) 0.0340(8) Uani 1 1 d . . .
H14 H 0.7166 0.8983 0.2892 0.041 Uiso 1 1 calc R . .
C13 C 0.6283(3) 0.7930(3) 0.3661(3) 0.0349(8) Uani 1 1 d . . .
H13 H 0.5635 0.7523 0.3100 0.042 Uiso 1 1 calc R . .
C26 C 0.7784(3) 0.3879(3) 0.5049(3) 0.0351(8) Uani 1 1 d . . .
H26 H 0.8231 0.4590 0.4946 0.042 Uiso 1 1 calc R . .
C18 C 0.6318(3) 0.9584(3) 0.7122(3) 0.0308(7) Uani 1 1 d . . .
H18 H 0.5791 0.9217 0.6477 0.037 Uiso 1 1 calc R . .
C29 C 0.6528(3) 0.1791(3) 0.5346(3) 0.0342(8) Uani 1 1 d . . .
H29 H 0.6101 0.1074 0.5453 0.041 Uiso 1 1 calc R . .
C32 C 0.8328(3) 0.4531(3) 0.8536(3) 0.0317(8) Uani 1 1 d . . .
H32 H 0.9012 0.4546 0.8277 0.038 Uiso 1 1 calc R . .
C27 C 0.7532(3) 0.2859(3) 0.4309(3) 0.0371(8) Uani 1 1 d . . .
H27 H 0.7801 0.2875 0.3702 0.045 Uiso 1 1 calc R . .
C28 C 0.6891(3) 0.1821(3) 0.4454(3) 0.0340(8) Uani 1 1 d . . .
H28 H 0.6699 0.1127 0.3938 0.041 Uiso 1 1 calc R . .
C33 C 0.8284(4) 0.4223(3) 0.9454(3) 0.0403(9) Uani 1 1 d . . .
H33 H 0.8933 0.4025 0.9821 0.048 Uiso 1 1 calc R . .
C19 C 0.6132(4) 1.0525(3) 0.7727(3) 0.0406(9) Uani 1 1 d . . .
H19 H 0.5477 1.0802 0.7496 0.049 Uiso 1 1 calc R . .
C5 C 0.9691(3) 0.7465(3) 0.1907(3) 0.0377(8) Uani 1 1 d . . .
H5 H 0.9826 0.7632 0.1283 0.045 Uiso 1 1 calc R . .
C20 C 0.6885(4) 1.1061(3) 0.8656(3) 0.0436(10) Uani 1 1 d . . .
H20 H 0.6743 1.1702 0.9070 0.052 Uiso 1 1 calc R . .
C34 C 0.7288(4) 0.4203(3) 0.9835(3) 0.0465(10) Uani 1 1 d . . .
H34 H 0.7252 0.3991 1.0463 0.056 Uiso 1 1 calc R . .
C21 C 0.7844(4) 1.0680(3) 0.8994(3) 0.0428(9) Uani 1 1 d . . .
H21 H 0.8367 1.1062 0.9638 0.051 Uiso 1 1 calc R . .
C35 C 0.6357(4) 0.4491(3) 0.9304(3) 0.0453(10) Uani 1 1 d . . .
H35 H 0.5678 0.4481 0.9570 0.054 Uiso 1 1 calc R . .
O6A O 0.5222(4) 0.1802(4) 0.0462(4) 0.0593(18) Uiso 0.622(7) 1 d PD A 1
C37A C 0.5858(6) 0.1976(7) 0.1486(5) 0.0454(18) Uiso 0.622(7) 1 d PD A 1
H37A H 0.5303 0.1735 0.1911 0.054 Uiso 0.622(7) 1 calc PR A 1
H37B H 0.6288 0.2810 0.1767 0.054 Uiso 0.622(7) 1 calc PR A 1
C38A C 0.6706(9) 0.1266(10) 0.1491(9) 0.088(4) Uiso 0.622(7) 1 d PD A 1
H38A H 0.6304 0.0483 0.1066 0.132 Uiso 0.622(7) 1 calc PR A 1
H38B H 0.7008 0.1214 0.2189 0.132 Uiso 0.622(7) 1 calc PR A 1
H38C H 0.7366 0.1633 0.1221 0.132 Uiso 0.622(7) 1 calc PR A 1
C39A C 0.4240(6) 0.2263(8) 0.0416(6) 0.063(2) Uiso 0.622(7) 1 d PD A 1
H39A H 0.4505 0.3117 0.0689 0.075 Uiso 0.622(7) 1 calc PR A 1
H39B H 0.3706 0.1906 0.0816 0.075 Uiso 0.622(7) 1 calc PR A 1
C40A C 0.3618(9) 0.1971(8) -0.0688(6) 0.073(3) Uiso 0.622(7) 1 d PD A 1
H40A H 0.4185 0.2242 -0.1084 0.109 Uiso 0.622(7) 1 calc PR A 1
H40B H 0.2985 0.2354 -0.0776 0.109 Uiso 0.622(7) 1 calc PR A 1
H40C H 0.3277 0.1126 -0.0924 0.109 Uiso 0.622(7) 1 calc PR A 1
O6B O 0.5204(6) 0.2677(6) 0.0891(5) 0.045(2) Uiso 0.378(7) 1 d PD A 2
C37B C 0.5924(10) 0.2420(11) 0.1724(8) 0.046(3) Uiso 0.378(7) 1 d PD A 2
H37C H 0.5410 0.2011 0.2112 0.055 Uiso 0.378(7) 1 calc PR A 2
H37D H 0.6444 0.3157 0.2186 0.055 Uiso 0.378(7) 1 calc PR A 2
C38B C 0.6690(10) 0.1659(10) 0.1364(9) 0.040(3) Uiso 0.378(7) 1 d PD A 2
H38D H 0.6178 0.0915 0.0928 0.060 Uiso 0.378(7) 1 calc PR A 2
H38E H 0.7182 0.1515 0.1955 0.060 Uiso 0.378(7) 1 calc PR A 2
H38F H 0.7200 0.2060 0.0979 0.060 Uiso 0.378(7) 1 calc PR A 2
C39B C 0.4270(9) 0.1705(9) 0.0290(9) 0.052(3) Uiso 0.378(7) 1 d PD A 2
H39C H 0.3917 0.1241 0.0737 0.063 Uiso 0.378(7) 1 calc PR A 2
H39D H 0.4587 0.1203 -0.0169 0.063 Uiso 0.378(7) 1 calc PR A 2
C40B C 0.3315(10) 0.2106(11) -0.0341(10) 0.053(3) Uiso 0.378(7) 1 d PD A 2
H40D H 0.2982 0.2581 0.0115 0.080 Uiso 0.378(7) 1 calc PR A 2
H40E H 0.2686 0.1424 -0.0762 0.080 Uiso 0.378(7) 1 calc PR A 2
H40F H 0.3667 0.2571 -0.0780 0.080 Uiso 0.378(7) 1 calc PR A 2

loop_
_atom_site_aniso_label
_atom_site_aniso_U_11
_atom_site_aniso_U_22
_atom_site_aniso_U_33
_atom_site_aniso_U_23
_atom_site_aniso_U_13
_atom_site_aniso_U_12
W1 0.01892(6) 0.02141(7) 0.01716(6) 0.00660(4) 0.00392(4) 0.00475(4)
P1 0.0214(4) 0.0192(4) 0.0206(4) 0.0045(3) 0.0044(3) 0.0058(3)
P2 0.0224(4) 0.0198(4) 0.0206(4) 0.0049(3) 0.0047(3) 0.0059(3)
N1 0.0315(15) 0.0318(15) 0.0245(14) 0.0106(12) 0.0097(12) 0.0144(12)
C31 0.0280(16) 0.0194(15) 0.0230(16) 0.0041(12) 0.0072(13) 0.0019(13)
C25 0.0265(16) 0.0196(15) 0.0212(15) 0.0023(12) 0.0029(12) 0.0085(13)
C11 0.0282(16) 0.0225(15) 0.0237(16) 0.0052(12) 0.0060(13) 0.0130(13)
C1 0.0226(15) 0.0244(16) 0.0240(16) 0.0054(13) 0.0055(12) 0.0100(13)
O5 0.0451(16) 0.0396(16) 0.0603(19) 0.0177(14) 0.0035(14) -0.0092(13)
O3 0.0370(15) 0.0483(16) 0.072(2) 0.0237(15) 0.0101(14) 0.0238(13)
C8 0.0271(17) 0.0309(18) 0.0340(19) 0.0114(15) 0.0056(14) 0.0049(15)
C9 0.0383(19) 0.0268(17) 0.0252(17) 0.0070(14) 0.0036(14) 0.0020(15)
O1 0.0404(15) 0.0485(16) 0.0518(18) 0.0217(14) 0.0139(13) 0.0051(13)
C17 0.0300(17) 0.0168(14) 0.0301(17) 0.0055(12) 0.0159(14) 0.0057(13)
C7 0.0247(16) 0.0269(16) 0.0281(17) 0.0055(13) 0.0056(13) 0.0110(13)
O2 0.0348(15) 0.075(2) 0.0481(18) 0.0061(15) -0.0057(13) 0.0069(15)
C10 0.0282(17) 0.0325(18) 0.0274(17) 0.0108(14) 0.0044(14) 0.0034(15)
C4 0.038(2) 0.042(2) 0.034(2) 0.0173(16) 0.0130(16) 0.0093(17)
C6 0.042(2) 0.0353(19) 0.0208(16) 0.0040(14) 0.0007(14) 0.0158(16)
C2 0.0312(17) 0.0260(16) 0.0194(15) 0.0073(12) 0.0070(13) 0.0159(14)
N2 0.0316(16) 0.0343(16) 0.0389(18) 0.0030(14) 0.0060(14) 0.0122(13)
C3 0.0337(18) 0.0300(17) 0.0255(17) 0.0073(14) 0.0056(14) 0.0073(15)
C24 0.0206(15) 0.0216(15) 0.0291(17) 0.0059(13) 0.0011(13) 0.0037(12)
C23 0.0204(15) 0.0257(16) 0.0316(17) 0.0076(13) 0.0079(13) 0.0075(13)
C30 0.0307(18) 0.0272(17) 0.0326(18) 0.0070(14) 0.0096(14) 0.0066(14)
C16 0.0315(18) 0.0292(17) 0.0246(17) 0.0081(13) 0.0052(13) 0.0081(14)
O4 0.087(2) 0.0510(17) 0.0211(14) 0.0079(12) 0.0117(14) 0.0099(16)
C22 0.0352(19) 0.0289(17) 0.0318(19) 0.0038(14) 0.0100(15) 0.0056(15)
C36 0.039(2) 0.0278(17) 0.037(2) 0.0083(15) 0.0162(16) 0.0088(15)
C12 0.0346(18) 0.0290(17) 0.0292(18) 0.0075(14) 0.0075(14) 0.0127(15)
C15 0.041(2) 0.0294(18) 0.037(2) 0.0152(15) 0.0147(16) 0.0147(16)
C14 0.049(2) 0.0380(19) 0.0259(18) 0.0126(15) 0.0121(16) 0.0259(18)
C13 0.038(2) 0.0364(19) 0.0300(19) 0.0036(15) 0.0016(15) 0.0175(17)
C26 0.053(2) 0.0264(17) 0.0276(18) 0.0102(14) 0.0120(16) 0.0089(16)
C18 0.0359(19) 0.0251(17) 0.0346(19) 0.0075(14) 0.0134(15) 0.0105(15)
C29 0.0337(19) 0.0240(17) 0.042(2) 0.0026(15) 0.0103(16) 0.0049(15)
C32 0.0318(18) 0.0320(18) 0.0307(18) 0.0121(15) 0.0076(14) 0.0042(15)
C27 0.057(2) 0.0329(19) 0.0237(17) 0.0055(14) 0.0105(16) 0.0163(18)
C28 0.038(2) 0.0285(18) 0.0316(19) -0.0007(14) 0.0013(15) 0.0121(15)
C33 0.049(2) 0.035(2) 0.033(2) 0.0152(16) 0.0022(17) 0.0069(18)
C19 0.049(2) 0.0285(18) 0.055(3) 0.0106(17) 0.028(2) 0.0193(17)
C5 0.048(2) 0.047(2) 0.0238(18) 0.0157(16) 0.0123(16) 0.0165(18)
C20 0.058(3) 0.0257(18) 0.050(2) 0.0013(17) 0.029(2) 0.0121(18)
C34 0.083(3) 0.0309(19) 0.030(2) 0.0120(16) 0.025(2) 0.011(2)
C21 0.051(2) 0.035(2) 0.034(2) -0.0052(16) 0.0138(18) 0.0046(18)
C35 0.063(3) 0.035(2) 0.049(2) 0.0132(18) 0.040(2) 0.0113(19)

loop_
_atom_type_symbol
_atom_type_description
_atom_type_scat_dispersion_real
_atom_type_scat_dispersion_imag
_atom_type_scat_source
C C 0.0033 0.0016 'International Tables Vol C Tables 4.2.6.8 and 6.1.1.4'
H H 0.0000 0.0000 'International Tables Vol C Tables 4.2.6.8 and 6.1.1.4'
N N 0.0061 0.0033 'International Tables Vol C Tables 4.2.6.8 and 6.1.1.4'
O O 0.0106 0.0060 'International Tables Vol C Tables 4.2.6.8 and 6.1.1.4'
P P 0.1023 0.0942 'International Tables Vol C Tables 4.2.6.8 and 6.1.1.4'
W W -0.8490 6.8722 'International Tables Vol C Tables 4.2.6.8 and 6.1.1.4'

loop_
_geom_angle_atom_site_label_1
_geom_angle_atom_site_label_2
_geom_angle_atom_site_label_3
_geom_angle
C10 W1 C8 93.51(14)
C10 W1 C9 87.81(13)
C8 W1 C9 88.74(14)
C10 W1 C1 89.83(13)
C8 W1 C1 92.41(13)
C9 W1 C1 177.44(12)
C10 W1 P1 92.39(10)
C8 W1 P1 173.97(10)
C9 W1 P1 92.69(11)
C1 W1 P1 86.40(8)
C10 W1 P2 172.00(10)
C8 W1 P2 93.35(10)
C9 W1 P2 88.24(10)
C1 W1 P2 93.98(9)
P1 W1 P2 80.85(3)
C11 P1 C17 100.68(14)
C11 P1 C23 107.03(15)
C17 P1 C23 100.94(14)
C11 P1 W1 113.55(10)
C17 P1 W1 123.58(11)
C23 P1 W1 109.40(10)
C31 P2 C25 102.33(14)
C31 P2 C24 106.83(15)
C25 P2 C24 98.41(14)
C31 P2 W1 113.18(10)
C25 P2 W1 125.41(10)
C24 P2 W1 108.65(10)
C1 N1 C2 167.1(3)
C36 C31 C32 118.5(3)
C36 C31 P2 124.2(3)
C32 C31 P2 117.2(2)
C26 C25 C30 118.4(3)
C26 C25 P2 119.4(2)
C30 C25 P2 122.0(2)
C12 C11 C16 118.6(3)
C12 C11 P1 124.4(2)
C16 C11 P1 116.9(2)
N1 C1 W1 175.8(3)
O3 C8 W1 177.9(3)
O4 C9 W1 178.2(3)
C22 C17 C18 119.1(3)
C22 C17 P1 121.6(3)
C18 C17 P1 119.3(2)
C6 C7 C2 120.4(3)
C6 C7 N2 117.5(3)
C2 C7 N2 122.1(3)
O5 C10 W1 177.7(3)
C3 C4 C5 119.8(3)
C3 C4 H4 120.1
C5 C4 H4 120.1
C5 C6 C7 120.0(3)
C5 C6 H6 120.0
C7 C6 H6 120.0
N1 C2 C3 117.7(3)
N1 C2 C7 124.2(3)
C3 C2 C7 118.1(3)
O1 N2 O2 122.5(3)
O1 N2 C7 119.8(3)
O2 N2 C7 117.7(3)
C4 C3 C2 121.4(3)
C4 C3 H3 119.3
C2 C3 H3 119.3
C23 C24 P2 112.5(2)
C23 C24 H24A 109.1
P2 C24 H24A 109.1
C23 C24 H24B 109.1
P2 C24 H24B 109.1
H24A C24 H24B 107.8
C24 C23 P1 111.5(2)
C24 C23 H23A 109.3
P1 C23 H23A 109.3
C24 C23 H23B 109.3
P1 C23 H23B 109.3
H23A C23 H23B 108.0
C29 C30 C25 120.8(3)
C29 C30 H30 119.6
C25 C30 H30 119.6
C15 C16 C11 120.9(3)
C15 C16 H16 119.6
C11 C16 H16 119.6
C17 C22 C21 119.6(3)
C17 C22 H22 120.2
C21 C22 H22 120.2
C35 C36 C31 120.3(4)
C35 C36 H36 119.8
C31 C36 H36 119.8
C11 C12 C13 120.0(3)
C11 C12 H12 120.0
C13 C12 H12 120.0
C14 C15 C16 120.1(3)
C14 C15 H15 120.0
C16 C15 H15 120.0
C13 C14 C15 119.8(3)
C13 C14 H14 120.1
C15 C14 H14 120.1
C14 C13 C12 120.6(3)
C14 C13 H13 119.7
C12 C13 H13 119.7
C25 C26 C27 120.8(3)
C25 C26 H26 119.6
C27 C26 H26 119.6
C19 C18 C17 120.2(3)
C19 C18 H18 119.9
C17 C18 H18 119.9
C28 C29 C30 120.0(3)
C28 C29 H29 120.0
C30 C29 H29 120.0
C33 C32 C31 120.8(3)
C33 C32 H32 119.6
C31 C32 H32 119.6
C28 C27 C26 120.1(3)
C28 C27 H27 120.0
C26 C27 H27 120.0
C27 C28 C29 120.0(3)
C27 C28 H28 120.0
C29 C28 H28 120.0
C32 C33 C34 119.7(4)
C32 C33 H33 120.2
C34 C33 H33 120.2
C20 C19 C18 120.5(4)
C20 C19 H19 119.8
C18 C19 H19 119.8
C6 C5 C4 120.3(3)
C6 C5 H5 119.8
C4 C5 H5 119.8
C19 C20 C21 120.4(3)
C19 C20 H20 119.8
C21 C20 H20 119.8
C35 C34 C33 119.9(3)
C35 C34 H34 120.0
C33 C34 H34 120.0
C20 C21 C22 120.2(4)
C20 C21 H21 119.9
C22 C21 H21 119.9
C34 C35 C36 120.7(4)
C34 C35 H35 119.6
C36 C35 H35 119.6
C39A O6A C37A 111.2(5)
O6A C37A C38A 108.0(7)
O6A C37A H37A 110.1
C38A C37A H37A 110.1
O6A C37A H37B 110.1
C38A C37A H37B 110.1
H37A C37A H37B 108.4
O6A C39A C40A 105.9(7)
O6A C39A H39A 110.6
C40A C39A H39A 110.6
O6A C39A H39B 110.6
C40A C39A H39B 110.6
H39A C39A H39B 108.7
C39B O6B C37B 113.9(8)
O6B C37B C38B 111.9(9)
O6B C37B H37C 109.2
C38B C37B H37C 109.2
O6B C37B H37D 109.2
C38B C37B H37D 109.2
H37C C37B H37D 107.9
C37B C38B H38D 109.5
C37B C38B H38E 109.5
H38D C38B H38E 109.5
C37B C38B H38F 109.5
H38D C38B H38F 109.5
H38E C38B H38F 109.5
O6B C39B C40B 110.6(9)
O6B C39B H39C 109.5
C40B C39B H39C 109.5
O6B C39B H39D 109.5
C40B C39B H39D 109.5
H39C C39B H39D 108.1
C39B C40B H40D 109.5
C39B C40B H40E 109.5
H40D C40B H40E 109.5
C39B C40B H40F 109.5
H40D C40B H40F 109.5
H40E C40B H40F 109.5

loop_
_geom_bond_atom_site_label_1
_geom_bond_atom_site_label_2
_geom_bond_distance
W1 C10 1.983(3)
W1 C8 1.992(4)
W1 C9 1.998(3)
W1 C1 2.080(3)
W1 P1 2.4876(8)
W1 P2 2.4928(8)
P1 C11 1.828(3)
P1 C17 1.832(3)
P1 C23 1.851(3)
P2 C31 1.827(3)
P2 C25 1.841(3)
P2 C24 1.853(3)
N1 C1 1.173(4)
N1 C2 1.385(4)
C31 C36 1.387(4)
C31 C32 1.396(5)
C25 C26 1.387(4)
C25 C30 1.396(4)
C11 C12 1.391(4)
C11 C16 1.400(4)
O5 C10 1.159(4)
O3 C8 1.158(4)
C9 O4 1.161(4)
O1 N2 1.222(4)
C17 C22 1.389(5)
C17 C18 1.400(5)
C7 C6 1.391(4)
C7 C2 1.404(4)
C7 N2 1.455(4)
O2 N2 1.232(4)
C4 C3 1.376(4)
C4 C5 1.383(5)
C4 H4 0.9500
C6 C5 1.372(5)
C6 H6 0.9500
C2 C3 1.390(4)
C3 H3 0.9500
C24 C23 1.538(4)
C24 H24A 0.9900
C24 H24B 0.9900
C23 H23A 0.9900
C23 H23B 0.9900
C30 C29 1.384(4)
C30 H30 0.9500
C16 C15 1.381(4)
C16 H16 0.9500
C22 C21 1.401(5)
C22 H22 0.9500
C36 C35 1.386(5)
C36 H36 0.9500
C12 C13 1.395(5)
C12 H12 0.9500
C15 C14 1.382(5)
C15 H15 0.9500
C14 C13 1.379(5)
C14 H14 0.9500
C13 H13 0.9500
C26 C27 1.388(5)
C26 H26 0.9500
C18 C19 1.380(5)
C18 H18 0.9500
C29 C28 1.380(5)
C29 H29 0.9500
C32 C33 1.385(5)
C32 H32 0.9500
C27 C28 1.378(5)
C27 H27 0.9500
C28 H28 0.9500
C33 C34 1.385(6)
C33 H33 0.9500
C19 C20 1.367(6)
C19 H19 0.9500
C5 H5 0.9500
C20 C21 1.374(6)
C20 H20 0.9500
C34 C35 1.370(6)
C34 H34 0.9500
C21 H21 0.9500
C35 H35 0.9500
O6A C39A 1.415(7)
O6A C37A 1.424(6)
C37A C38A 1.482(8)
C37A H37A 0.9900
C37A H37B 0.9900
C38A H38A 0.9800
C38A H38B 0.9800
C38A H38C 0.9800
C39A C40A 1.500(8)
C39A H39A 0.9900
C39A H39B 0.9900
C40A H40A 0.9800
C40A H40B 0.9800
C40A H40C 0.9800
O6B C39B 1.418(8)
O6B C37B 1.429(8)
C37B C38B 1.534(9)
C37B H37C 0.9900
C37B H37D 0.9900
C38B H38D 0.9800
C38B H38E 0.9800
C38B H38F 0.9800
C39B C40B 1.533(9)
C39B H39C 0.9900
C39B H39D 0.9900
C40B H40D 0.9800
C40B H40E 0.9800
C40B H40F 0.9800
